data_7222276
loop_
_publ_author_name
'Baruah, Jubaraj Bikash'
'Tarai, Arup'

_publ_section_title
;
 Study on divalent copper, nickel and zinc model complexes for fluoride
 ions detection
;
_journal_name_full 'RSC Adv.'
_journal_paper_doi 10.1039/C5RA18559A
_journal_year 2015
_chemical_formula_moiety 'C14 H12 N2 Ni O6'
_chemical_formula_sum 'C14 H12 N2 Ni O6'
_chemical_formula_weight 362.95
_chemical_name_systematic
; 
 ? 
;
_space_group_IT_number 14
_space_group_name_Hall '-P 2ybc'
_symmetry_cell_setting monoclinic
_symmetry_space_group_name_Hall '-P 2ybc'
_symmetry_space_group_name_H-M 'P 1 21/c 1'
_atom_sites_solution_hydrogens geom
_atom_sites_solution_primary direct
_atom_sites_solution_secondary difmap
_audit_creation_method SHELXL-97
_audit_update_record
;
2015-06-22 deposited with the CCDC.
2015-09-21 downloaded from the CCDC.
;
_cell_angle_alpha 90.00
_cell_angle_beta 90.610(3)
_cell_angle_gamma 90.00
_cell_formula_units_Z 4
_cell_length_a 6.8784(8)
_cell_length_b 7.0931(8)
_cell_length_c 27.221(3)
_cell_measurement_temperature 296(2)
_cell_volume 1328.0(3)
_computing_structure_refinement 'SHELXL-97 (Sheldrick, 1997)'
_computing_structure_solution 'SHELXS-97 (Sheldrick, 1990)'
_diffrn_ambient_temperature 296(2)
_diffrn_measured_fraction_theta_full 0.993
_diffrn_measured_fraction_theta_max 0.993
_diffrn_measurement_device_type 'CCD area detector'
_diffrn_measurement_method 'phi and omega scans'
_diffrn_radiation_monochromator graphite
_diffrn_radiation_source 'fine-focus sealed tube'
_diffrn_radiation_type MoK\a
_diffrn_radiation_wavelength 0.71073
_diffrn_reflns_av_R_equivalents 0.0273
_diffrn_reflns_av_sigmaI/netI 0.0551
_diffrn_reflns_limit_h_max 5
_diffrn_reflns_limit_h_min -7
_diffrn_reflns_limit_k_max 7
_diffrn_reflns_limit_k_min -4
_diffrn_reflns_limit_l_max 22
_diffrn_reflns_limit_l_min -31
_diffrn_reflns_number 4200
_diffrn_reflns_theta_full 25.24
_diffrn_reflns_theta_max 25.24
_diffrn_reflns_theta_min 1.50
_exptl_absorpt_coefficient_mu 1.498
_exptl_absorpt_correction_T_max 0.835
_exptl_absorpt_correction_T_min 0.656
_exptl_absorpt_correction_type multi-scan
_exptl_absorpt_process_details multi-Scan
_exptl_crystal_colour Blue
_exptl_crystal_density_diffrn 1.815
_exptl_crystal_density_method 'not measured'
_exptl_crystal_description Neddle
_exptl_crystal_F_000 744
_exptl_crystal_size_max 0.32
_exptl_crystal_size_mid 0.24
_exptl_crystal_size_min 0.12
_refine_diff_density_max 0.540
_refine_diff_density_min -0.561
_refine_diff_density_rms 0.105
_refine_ls_extinction_method none
_refine_ls_goodness_of_fit_ref 1.077
_refine_ls_hydrogen_treatment mixed
_refine_ls_matrix_type full
_refine_ls_number_parameters 209
_refine_ls_number_reflns 2390
_refine_ls_number_restraints 0
_refine_ls_restrained_S_all 1.077
_refine_ls_R_factor_all 0.0887
_refine_ls_R_factor_gt 0.0658
_refine_ls_shift/su_max 0.000
_refine_ls_shift/su_mean 0.000
_refine_ls_structure_factor_coef Fsqd
_refine_ls_weighting_details 'calc w=1/[\s^2^(Fo^2^)+(0.1100P)^2^+6.0000P] where P=(Fo^2^+2Fc^2^)/3'
_refine_ls_weighting_scheme calc
_refine_ls_wR_factor_gt 0.1902
_refine_ls_wR_factor_ref 0.2031
_reflns_number_gt 1239
_reflns_number_total 2390
_reflns_threshold_expression >2sigma(I)
_cod_data_source_file c5ra18559a2.cif
_cod_data_source_block Complex-6
_cod_depositor_comments
;
The following automatic conversions were performed:

'_symmetry_cell_setting' value 'Monoclinic' changed to 'monoclinic'
according to
/usr/data/users/saulius/crontab/automatic-downloads/rss-feeds/RSC/lib/dictionaries/cif_core.dic
dictionary named 'cif_core.dic' version 2.4.2 from 2011-04-26.

'_exptl_absorpt_correction_type' value 'multi-Scan' changed to
'multi-scan' according to
/usr/data/users/saulius/crontab/automatic-downloads/rss-feeds/RSC/lib/dictionaries/cif_core.dic
dictionary named 'cif_core.dic' version 2.4.2 from 2011-04-26.

Automatic conversion script
Id: cif_fix_values 3271 2015-04-21 07:52:19Z andrius 
;
_cod_original_sg_symbol_H-M 'P 21/c'
_cod_database_code 7222276

loop_
_symmetry_equiv_pos_as_xyz
'x, y, z'
'-x, y+1/2, -z+1/2'
'-x, -y, -z'
'x, -y-1/2, z-1/2'

loop_
_atom_site_label
_atom_site_type_symbol
_atom_site_fract_x
_atom_site_fract_y
_atom_site_fract_z
_atom_site_U_iso_or_equiv
_atom_site_adp_type
_atom_site_occupancy
_atom_site_symmetry_multiplicity
_atom_site_calc_flag
_atom_site_refinement_flags
O5 O 0.4413(8) 0.3216(11) 0.0485(2) 0.0415(19) Uani 1 1 d .
H5 H 0.4385 0.3330 0.0785 0.062 Uiso 1 1 calc R
Ni1 Ni 0.07026(17) 0.18516(17) 0.07408(4) 0.0322(5) Uani 1 1 d .
O3 O -0.4529(9) 0.2484(9) -0.1251(2) 0.0392(18) Uani 1 1 d .
H3A H -0.5178 0.1548 -0.1187 0.059 Uiso 1 1 d R
O1 O -0.1198(9) 0.1684(9) 0.02659(19) 0.0370(17) Uani 1 1 d .
O4 O -0.3005(8) 0.0481(10) 0.09973(19) 0.0433(19) Uani 1 1 d .
H4A H -0.3032 0.0687 0.0701 0.065 Uiso 1 1 d R
O6 O 0.5750(10) 0.2152(12) 0.2737(2) 0.059(2) Uani 1 1 d .
H5A H 0.5605 0.2060 0.3035 0.088 Uiso 1 1 d R
O2 O 0.2604(9) 0.1981(9) 0.12142(19) 0.0383(18) Uani 1 1 d .
N2 N -0.1133(10) 0.0958(10) 0.1183(2) 0.0256(18) Uani 1 1 d .
N1 N 0.2515(10) 0.2832(10) 0.0304(2) 0.0257(19) Uani 1 1 d .
C1 C 0.2301(14) 0.3437(14) -0.0144(3) 0.034(2) Uani 1 1 d .
H1 H 0.3324 0.4052 -0.0297 0.040 Uiso 1 1 calc R
C2 C 0.0486(14) 0.3161(14) -0.0408(3) 0.031(2) Uani 1 1 d .
C3 C 0.0378(14) 0.3799(13) -0.0900(3) 0.031(2) Uani 1 1 d .
H3 H 0.1449 0.4386 -0.1039 0.037 Uiso 1 1 calc R
C4 C -0.1306(14) 0.3559(14) -0.1177(3) 0.039(3) Uani 1 1 d .
H4 H -0.1379 0.3991 -0.1499 0.046 Uiso 1 1 calc R
C5 C -0.2902(14) 0.2650(14) -0.0963(3) 0.030(2) Uani 1 1 d .
C6 C -0.2807(14) 0.2058(14) -0.0491(3) 0.035(3) Uani 1 1 d .
H6 H -0.3884 0.1468 -0.0356 0.042 Uiso 1 1 calc R
C7 C -0.1140(15) 0.2307(12) -0.0200(3) 0.026(2) Uani 1 1 d .
C8 C -0.0972(13) 0.0667(14) 0.1647(3) 0.033(2) Uani 1 1 d .
H8 H -0.2029 0.0163 0.1812 0.040 Uiso 1 1 calc R
C9 C 0.0756(14) 0.1082(13) 0.1923(3) 0.027(2) Uani 1 1 d .
C10 C 0.0763(14) 0.0854(15) 0.2438(3) 0.041(3) Uani 1 1 d .
H10 H -0.0360 0.0442 0.2592 0.049 Uiso 1 1 calc R
C11 C 0.2377(15) 0.1226(15) 0.2712(3) 0.042(3) Uani 1 1 d .
H11 H 0.2348 0.1080 0.3051 0.051 Uiso 1 1 calc R
C12 C 0.4059(15) 0.1820(14) 0.2489(3) 0.036(3) Uani 1 1 d .
C13 C 0.4119(15) 0.2115(14) 0.1985(3) 0.037(3) Uani 1 1 d .
H13 H 0.5232 0.2591 0.1839 0.045 Uiso 1 1 calc R
C14 C 0.2461(15) 0.1678(13) 0.1700(3) 0.032(3) Uani 1 1 d .

loop_
_atom_site_aniso_label
_atom_site_aniso_U_11
_atom_site_aniso_U_22
_atom_site_aniso_U_33
_atom_site_aniso_U_23
_atom_site_aniso_U_13
_atom_site_aniso_U_12
O5 0.030(4) 0.071(5) 0.024(3) 0.009(3) -0.002(3) -0.012(4)
Ni1 0.0312(10) 0.0474(9) 0.0180(6) 0.0012(5) -0.0027(6) 0.0000(7)
O3 0.042(4) 0.047(4) 0.028(3) 0.010(3) -0.011(3) -0.013(3)
O1 0.030(4) 0.063(5) 0.018(3) -0.008(3) 0.000(3) -0.002(4)
O4 0.031(4) 0.076(5) 0.023(3) 0.012(3) -0.005(3) -0.018(4)
O6 0.048(5) 0.101(7) 0.027(3) 0.004(4) -0.012(3) -0.013(4)
O2 0.032(4) 0.068(5) 0.015(3) -0.011(3) 0.003(3) -0.004(4)
N2 0.025(5) 0.031(4) 0.021(3) 0.008(3) 0.001(3) -0.011(4)
N1 0.021(5) 0.035(5) 0.020(4) 0.008(3) 0.001(3) -0.006(4)
C1 0.034(6) 0.041(6) 0.026(5) -0.003(4) 0.005(4) 0.004(5)
C2 0.034(7) 0.044(6) 0.015(4) -0.004(4) 0.004(4) 0.010(5)
C3 0.038(6) 0.039(6) 0.016(4) 0.000(4) 0.005(4) -0.010(5)
C4 0.040(7) 0.050(7) 0.026(5) -0.008(4) -0.006(5) 0.017(6)
C5 0.025(7) 0.042(6) 0.024(5) 0.000(4) 0.002(5) -0.003(5)
C6 0.036(7) 0.052(7) 0.017(4) 0.000(4) 0.000(4) 0.007(5)
C7 0.036(7) 0.024(5) 0.019(4) 0.003(3) 0.003(4) 0.005(5)
C8 0.024(6) 0.053(7) 0.022(4) 0.007(4) 0.008(4) -0.005(5)
C9 0.022(6) 0.043(6) 0.017(4) -0.002(4) 0.010(4) -0.010(5)
C10 0.038(7) 0.068(7) 0.017(4) 0.001(5) 0.004(4) -0.003(6)
C11 0.044(8) 0.066(8) 0.017(4) -0.001(5) 0.005(5) 0.005(6)
C12 0.040(7) 0.047(6) 0.020(4) 0.001(4) -0.008(5) -0.003(6)
C13 0.036(7) 0.052(7) 0.023(5) 0.006(4) 0.000(4) -0.008(5)
C14 0.040(7) 0.034(5) 0.020(4) -0.002(4) -0.009(5) 0.000(5)

loop_
_atom_type_symbol
_atom_type_description
_atom_type_scat_dispersion_real
_atom_type_scat_dispersion_imag
_atom_type_scat_source
C C 0.0033 0.0016 'International Tables Vol C Tables 4.2.6.8 and 6.1.1.4'
H H 0.0000 0.0000 'International Tables Vol C Tables 4.2.6.8 and 6.1.1.4'
N N 0.0061 0.0033 'International Tables Vol C Tables 4.2.6.8 and 6.1.1.4'
Ni Ni 0.3393 1.1124 'International Tables Vol C Tables 4.2.6.8 and 6.1.1.4'
O O 0.0106 0.0060 'International Tables Vol C Tables 4.2.6.8 and 6.1.1.4'

loop_
_geom_angle_atom_site_label_1
_geom_angle_atom_site_label_2
_geom_angle_atom_site_label_3
_geom_angle
N1 O5 H5 109.5
O2 Ni1 O1 179.1(3)
O2 Ni1 N2 92.6(3)
O1 Ni1 N2 87.2(3)
O2 Ni1 N1 87.3(3)
O1 Ni1 N1 93.0(3)
N2 Ni1 N1 178.0(3)
C5 O3 H3A 113.1
C7 O1 Ni1 128.0(6)
N2 O4 H4A 108.6
C12 O6 H5A 111.4
C14 O2 Ni1 128.7(6)
C8 N2 O4 112.4(7)
C8 N2 Ni1 129.7(6)
O4 N2 Ni1 117.9(4)
C1 N1 O5 110.9(7)
C1 N1 Ni1 130.6(6)
O5 N1 Ni1 118.0(4)
N1 C1 C2 120.7(9)
N1 C1 H1 119.7
C2 C1 H1 119.7
C7 C2 C3 119.3(8)
C7 C2 C1 123.1(8)
C3 C2 C1 117.6(9)
C4 C3 C2 120.7(9)
C4 C3 H3 119.6
C2 C3 H3 119.6
C3 C4 C5 118.9(8)
C3 C4 H4 120.6
C5 C4 H4 120.6
C6 C5 O3 123.3(9)
C6 C5 C4 120.4(8)
O3 C5 C4 116.2(7)
C5 C6 C7 122.0(9)
C5 C6 H6 119.0
C7 C6 H6 119.0
O1 C7 C2 123.9(8)
O1 C7 C6 117.4(9)
C2 C7 C6 118.6(7)
N2 C8 C9 123.1(8)
N2 C8 H8 118.5
C9 C8 H8 118.5
C14 C9 C10 118.4(8)
C14 C9 C8 122.2(7)
C10 C9 C8 119.4(8)
C11 C10 C9 121.2(9)
C11 C10 H10 119.4
C9 C10 H10 119.4
C10 C11 C12 120.2(8)
C10 C11 H11 119.9
C12 C11 H11 119.9
O6 C12 C11 123.6(8)
O6 C12 C13 115.5(9)
C11 C12 C13 121.0(8)
C12 C13 C14 118.6(9)
C12 C13 H13 120.7
C14 C13 H13 120.7
O2 C14 C9 123.3(7)
O2 C14 C13 116.1(9)
C9 C14 C13 120.5(8)

loop_
_geom_bond_atom_site_label_1
_geom_bond_atom_site_label_2
_geom_bond_distance
O5 N1 1.417(8)
O5 H5 0.8200
Ni1 O2 1.829(5)
Ni1 O1 1.832(5)
Ni1 N2 1.865(7)
Ni1 N1 1.865(7)
O3 C5 1.364(9)
O3 H3A 0.8200
O1 C7 1.343(9)
O4 N2 1.419(8)
O4 H4A 0.8201
O6 C12 1.359(10)
O6 H5A 0.8201
O2 C14 1.343(10)
N2 C8 1.284(9)
N1 C1 1.301(10)
C1 C2 1.447(11)
C1 H1 0.9300
C2 C7 1.397(13)
C2 C3 1.415(11)
C3 C4 1.386(11)
C3 H3 0.9300
C4 C5 1.405(13)
C4 H4 0.9300
C5 C6 1.354(11)
C6 C7 1.399(11)
C6 H6 0.9300
C8 C9 1.430(11)
C8 H8 0.9300
C9 C14 1.392(12)
C9 C10 1.410(11)
C10 C11 1.357(12)
C10 H10 0.9300
C11 C12 1.378(13)
C11 H11 0.9300
C12 C13 1.390(11)
C13 C14 1.407(12)
C13 H13 0.9300

loop_
_geom_torsion_atom_site_label_1
_geom_torsion_atom_site_label_2
_geom_torsion_atom_site_label_3
_geom_torsion_atom_site_label_4
_geom_torsion
O2 Ni1 O1 C7 -112(17)
N2 Ni1 O1 C7 171.7(7)
N1 Ni1 O1 C7 -6.2(7)
O1 Ni1 O2 C14 -82(17)
N2 Ni1 O2 C14 -5.5(8)
N1 Ni1 O2 C14 172.4(8)
O2 Ni1 N2 C8 2.3(9)
O1 Ni1 N2 C8 -178.5(9)
N1 Ni1 N2 C8 -85(8)
O2 Ni1 N2 O4 -176.6(6)
O1 Ni1 N2 O4 2.5(6)
N1 Ni1 N2 O4 96(7)
O2 Ni1 N1 C1 -170.9(9)
O1 Ni1 N1 C1 9.9(9)
N2 Ni1 N1 C1 -83(8)
O2 Ni1 N1 O5 0.8(6)
O1 Ni1 N1 O5 -178.4(6)
N2 Ni1 N1 O5 88(7)
O5 N1 C1 C2 178.7(7)
Ni1 N1 C1 C2 -9.2(14)
N1 C1 C2 C7 2.2(14)
N1 C1 C2 C3 -177.9(9)
C7 C2 C3 C4 -1.0(14)
C1 C2 C3 C4 179.1(8)
C2 C3 C4 C5 -0.7(13)
C3 C4 C5 C6 1.4(14)
C3 C4 C5 O3 178.9(8)
O3 C5 C6 C7 -177.7(8)
C4 C5 C6 C7 -0.4(15)
Ni1 O1 C7 C2 2.5(13)
Ni1 O1 C7 C6 -178.3(6)
C3 C2 C7 O1 -178.8(8)
C1 C2 C7 O1 1.0(14)
C3 C2 C7 C6 2.0(13)
C1 C2 C7 C6 -178.2(9)
C5 C6 C7 O1 179.5(9)
C5 C6 C7 C2 -1.3(14)
O4 N2 C8 C9 -178.4(8)
Ni1 N2 C8 C9 2.6(15)
N2 C8 C9 C14 -5.9(15)
N2 C8 C9 C10 175.2(9)
C14 C9 C10 C11 0.8(15)
C8 C9 C10 C11 179.7(9)
C9 C10 C11 C12 -0.7(16)
C10 C11 C12 O6 -177.5(9)
C10 C11 C12 C13 2.4(15)
O6 C12 C13 C14 175.8(8)
C11 C12 C13 C14 -4.1(15)
Ni1 O2 C14 C9 3.9(13)
Ni1 O2 C14 C13 -172.1(6)
C10 C9 C14 O2 -178.4(9)
C8 C9 C14 O2 2.7(14)
C10 C9 C14 C13 -2.6(14)
C8 C9 C14 C13 178.5(9)
C12 C13 C14 O2 -179.6(8)
C12 C13 C14 C9 4.2(14)
